data_1570175
loop_
_publ_author_name
'Zhang, Ying'
'Yang, Jimin'
'Ruan, Yu-Long'
'Liao, Ling'
'Ma, Chuang'
'Xue, Xiao-Song'
'Yu, Jin-Sheng'

_publ_section_title
;
 Nickel-catalysed asymmetric hydromonofluoromethylation of 1,3-enynes for
 enantioselective construction of monofluoromethyl-tethered chiral
 allenes.
;
_journal_issue 44
_journal_name_full 'Chemical science'
_journal_page_first 12676
_journal_page_last 12683
_journal_paper_doi 10.1039/d3sc04474b
_journal_volume 14
_journal_year 2023
_chemical_formula_sum 'C42 H34 F2 O8 S6'
_chemical_formula_weight 897.05
_space_group_crystal_system triclinic
_space_group_IT_number 1
_space_group_name_Hall 'P 1'
_space_group_name_H-M_alt 'P 1'
_atom_sites_solution_hydrogens geom
_audit_creation_method SHELXL-2018/3
_audit_update_record
;
2023-06-26 deposited with the CCDC.	2023-10-23 downloaded from the CCDC.
;
_cell_angle_alpha 103.159(2)
_cell_angle_beta 96.871(2)
_cell_angle_gamma 116.633(3)
_cell_formula_units_Z 1
_cell_length_a 9.6128(3)
_cell_length_b 10.2795(3)
_cell_length_c 12.5045(3)
_cell_measurement_temperature 298(2)
_cell_volume 1040.05(6)
_computing_structure_refinement 'SHELXL-2018/3 (Sheldrick, 2018)'
_computing_structure_solution 'SHELXT 2018/2 (Sheldrick, 2018)'
_diffrn_ambient_temperature 298(2)
_diffrn_measured_fraction_theta_full 0.996
_diffrn_measured_fraction_theta_max 0.996
_diffrn_radiation_type CuK\a
_diffrn_radiation_wavelength 1.54184
_diffrn_reflns_av_R_equivalents 0.0751
_diffrn_reflns_av_unetI/netI 0.0557
_diffrn_reflns_Laue_measured_fraction_full 0.996
_diffrn_reflns_Laue_measured_fraction_max 0.996
_diffrn_reflns_limit_h_max 11
_diffrn_reflns_limit_h_min -11
_diffrn_reflns_limit_k_max 12
_diffrn_reflns_limit_k_min -12
_diffrn_reflns_limit_l_max 14
_diffrn_reflns_limit_l_min -14
_diffrn_reflns_number 23484
_diffrn_reflns_point_group_measured_fraction_full 0.924
_diffrn_reflns_point_group_measured_fraction_max 0.924
_diffrn_reflns_theta_full 67.075
_diffrn_reflns_theta_max 67.075
_diffrn_reflns_theta_min 3.754
_exptl_absorpt_coefficient_mu 3.562
_exptl_crystal_density_diffrn 1.432
_exptl_crystal_F_000 464
_exptl_crystal_size_max 0.390
_exptl_crystal_size_mid 0.320
_exptl_crystal_size_min 0.260
_refine_diff_density_max 0.404
_refine_diff_density_min -0.453
_refine_diff_density_rms 0.059
_refine_ls_abs_structure_details
;
 Flack x determined using 2587 quotients [(I+)-(I-)]/[(I+)+(I-)]
 (Parsons, Flack and Wagner, Acta Cryst. B69 (2013) 249-259).
;
_refine_ls_abs_structure_Flack 0.060(16)
_refine_ls_extinction_method none
_refine_ls_goodness_of_fit_ref 1.054
_refine_ls_hydrogen_treatment constr
_refine_ls_matrix_type full
_refine_ls_number_parameters 523
_refine_ls_number_reflns 6878
_refine_ls_number_restraints 3
_refine_ls_restrained_S_all 1.054
_refine_ls_R_factor_all 0.0555
_refine_ls_R_factor_gt 0.0531
_refine_ls_shift/su_max 0.000
_refine_ls_shift/su_mean 0.000
_refine_ls_structure_factor_coef Fsqd
_refine_ls_weighting_details 'w=1/[\s^2^(Fo^2^)+(0.1087P)^2^] where P=(Fo^2^+2Fc^2^)/3'
_refine_ls_weighting_scheme calc
_refine_ls_wR_factor_gt 0.1505
_refine_ls_wR_factor_ref 0.1541
_reflns_Friedel_coverage 0.856
_reflns_Friedel_fraction_full 0.853
_reflns_Friedel_fraction_max 0.853
_reflns_number_gt 6319
_reflns_number_total 6878
_reflns_threshold_expression 'I > 2\s(I)'
_cod_data_source_file d3sc04474b2.cif
_cod_data_source_block exp_3357
_cod_depositor_comments 'Adding full bibliography for 1570174--1570176.cif.'
_cod_database_code 1570175
_shelx_shelxl_version_number 2018/3
_shelx_space_group_comment
;
The symmetry employed for this shelxl refinement is uniquely defined
by the following loop, which should always be used as a source of
symmetry information in preference to the above space-group names.
They are only intended as comments.
;
_shelx_estimated_absorpt_t_min 0.337
_shelx_estimated_absorpt_t_max 0.458

loop_
_space_group_symop_operation_xyz
'x, y, z'

loop_
_atom_site_label
_atom_site_type_symbol
_atom_site_fract_x
_atom_site_fract_y
_atom_site_fract_z
_atom_site_U_iso_or_equiv
_atom_site_adp_type
_atom_site_occupancy
_atom_site_site_symmetry_order
_atom_site_calc_flag
_atom_site_refinement_flags_posn
_atom_site_refinement_flags_adp
_atom_site_refinement_flags_occupancy
_atom_site_disorder_assembly
_atom_site_disorder_group
S4 S 0.94629(14) 0.23878(13) 0.83096(10) 0.0464(3) Uani 1 1 d . . . . .
S5 S 0.75992(15) 0.28058(14) 0.63334(11) 0.0492(3) Uani 1 1 d . . . . .
S2 S 1.24181(17) 0.69181(16) 1.34741(11) 0.0545(4) Uani 1 1 d . . . . .
S3 S 1.06735(14) 0.76098(14) 1.16140(10) 0.0480(3) Uani 1 1 d . . . . .
S6 S 0.3883(3) 0.7189(3) 0.6939(2) 0.0880(6) Uani 1 1 d . . . . .
S1 S 1.6292(3) 0.2581(3) 1.3013(3) 0.1092(9) Uani 1 1 d . . . . .
F1 F 1.3593(4) 0.9340(4) 1.2838(3) 0.0653(9) Uani 1 1 d . . . . .
O8 O 0.5957(5) 0.2089(6) 0.5703(4) 0.0641(11) Uani 1 1 d . . . . .
F2 F 0.6886(5) 0.0294(4) 0.6796(3) 0.0637(9) Uani 1 1 d . . . . .
O5 O 1.0255(5) 0.4021(5) 0.8867(4) 0.0615(11) Uani 1 1 d . . . . .
O6 O 1.0188(6) 0.1733(6) 0.7587(4) 0.0644(11) Uani 1 1 d . . . . .
O1 O 1.1447(7) 0.5305(5) 1.2928(4) 0.0753(14) Uani 1 1 d . . . . .
C9 C 1.2577(7) 0.7792(6) 1.2321(5) 0.0465(12) Uani 1 1 d . . . . .
O3 O 1.0276(6) 0.8513(6) 1.2431(4) 0.0691(12) Uani 1 1 d . . . . .
O7 O 0.8457(6) 0.4419(5) 0.6907(4) 0.0619(11) Uani 1 1 d . . . . .
O4 O 0.9587(5) 0.6000(5) 1.1086(4) 0.0600(10) Uani 1 1 d . . . . .
C27 C 0.8300(8) -0.0146(7) 0.9001(6) 0.0579(14) Uani 1 1 d . . . . .
H27 H 0.808130 -0.071296 0.824716 0.070 Uiso 1 1 calc R U . . .
C33 C 1.0221(8) 0.3405(8) 0.5513(6) 0.0642(16) Uani 1 1 d . . . . .
H33 H 1.066557 0.439849 0.600677 0.077 Uiso 1 1 calc R U . . .
C22 C 0.8973(7) 0.1445(7) 0.9338(5) 0.0470(12) Uani 1 1 d . . . . .
C4 C 1.5805(8) 0.4449(8) 1.2226(6) 0.0631(15) Uani 1 1 d . . . . .
C8 C 1.3267(7) 0.7135(8) 1.1450(5) 0.0586(14) Uani 1 1 d . . . . .
H8A H 1.256456 0.603350 1.113791 0.070 Uiso 1 1 calc R U . . .
H8B H 1.327568 0.756090 1.083179 0.070 Uiso 1 1 calc R U . . .
C10 C 1.1446(8) 0.7588(7) 1.4369(5) 0.0518(13) Uani 1 1 d . . . . .
C23 C 0.9288(9) 0.2312(8) 1.0442(5) 0.0591(15) Uani 1 1 d . . . . .
H23 H 0.970463 0.336798 1.063635 0.071 Uiso 1 1 calc R U . . .
C3 C 1.6532(9) 0.3549(10) 1.2098(8) 0.081(2) Uani 1 1 d . . . . .
H3 H 1.709795 0.349405 1.155149 0.097 Uiso 1 1 calc R U . . .
O2 O 1.4052(6) 0.7554(7) 1.4097(4) 0.0730(13) Uani 1 1 d . . . . .
C1 C 1.4979(10) 0.4268(10) 1.3105(7) 0.0775(19) Uani 1 1 d . . . . .
H1 H 1.439184 0.476531 1.327923 0.093 Uiso 1 1 calc R U . . .
C37 C 0.5555(8) 0.3924(8) 0.8572(5) 0.0612(14) Uani 1 1 d . . . . .
C29 C 0.8009(8) 0.0813(7) 0.4725(5) 0.0567(13) Uani 1 1 d . . . . .
H29 H 0.696028 0.008589 0.467118 0.068 Uiso 1 1 calc R U . . .
C2 C 1.5107(10) 0.3280(9) 1.3699(8) 0.081(2) Uani 1 1 d . . . . .
H2 H 1.467698 0.304987 1.430309 0.097 Uiso 1 1 calc R U . . .
C31 C 1.0423(10) 0.1545(10) 0.4113(6) 0.0740(18) Uani 1 1 d . . . . .
H31 H 1.101709 0.129435 0.365342 0.089 Uiso 1 1 calc R U . . .
C16 C 1.1190(7) 0.8482(6) 1.0560(5) 0.0481(12) Uani 1 1 d . . . . .
C12 C 1.1444(12) 0.9571(9) 1.5775(6) 0.078(2) Uani 1 1 d . . . . .
H12 H 1.195002 1.058524 1.624264 0.094 Uiso 1 1 calc R U . . .
C28 C 0.8687(7) 0.2285(7) 0.5459(5) 0.0488(12) Uani 1 1 d . . . . .
C20 C 1.2443(10) 1.0774(9) 1.0037(7) 0.077(2) Uani 1 1 d . . . . .
H20 H 1.303061 1.183671 1.022612 0.093 Uiso 1 1 calc R U . . .
C25 C 0.8282(9) -0.0001(10) 1.0930(7) 0.0728(19) Uani 1 1 d . . . . .
H25 H 0.802745 -0.049335 1.147421 0.087 Uiso 1 1 calc R U . . .
C32 C 1.1064(9) 0.3010(10) 0.4822(7) 0.0767(19) Uani 1 1 d . . . . .
H32 H 1.208644 0.374951 0.483526 0.092 Uiso 1 1 calc R U . . .
C17 C 1.0751(8) 0.7592(7) 0.9436(5) 0.0570(14) Uani 1 1 d . . . . .
H17 H 1.019305 0.652725 0.923607 0.068 Uiso 1 1 calc R U . . .
C38 C 0.4543(8) 0.4458(8) 0.8472(6) 0.0622(15) Uani 1 1 d . . . . .
H38 H 0.376851 0.420151 0.888299 0.075 Uiso 1 1 calc R U . . .
C7 C 1.4930(8) 0.7454(8) 1.1920(6) 0.0658(16) Uani 1 1 d . . . . .
H7 H 1.567828 0.844259 1.238554 0.079 Uiso 1 1 calc R U . . .
C24 C 0.8976(11) 0.1592(10) 1.1249(6) 0.074(2) Uani 1 1 d . . . . .
H24 H 0.922578 0.216139 1.200706 0.088 Uiso 1 1 calc R U . . .
C5 C 1.5897(9) 0.5440(9) 1.1538(6) 0.0682(17) Uani 1 1 d . . . . .
H5 H 1.634517 0.535334 1.092465 0.082 Uiso 1 1 calc R U . . .
C11 C 1.2253(9) 0.9090(8) 1.5067(6) 0.0619(15) Uani 1 1 d . . . . .
H11 H 1.329901 0.975841 1.506583 0.074 Uiso 1 1 calc R U . . .
C18 C 1.1142(10) 0.8288(10) 0.8618(6) 0.0716(19) Uani 1 1 d . . . . .
H18 H 1.084438 0.769745 0.786094 0.086 Uiso 1 1 calc R U . . .
C30 C 0.8911(10) 0.0438(9) 0.4072(6) 0.0684(17) Uani 1 1 d . . . . .
H30 H 0.849650 -0.056491 0.360409 0.082 Uiso 1 1 calc R U . . .
C35 C 0.6221(7) 0.1858(7) 0.8037(5) 0.0585(14) Uani 1 1 d . . . . .
H35A H 0.519480 0.137420 0.748308 0.070 Uiso 1 1 calc R U . . .
H35B H 0.610682 0.125018 0.854491 0.070 Uiso 1 1 calc R U . . .
C34 C 0.7473(7) 0.1811(6) 0.7416(5) 0.0460(12) Uani 1 1 d . . . . .
C41 C 0.5219(8) 0.6679(7) 0.6391(7) 0.0691(18) Uani 1 1 d . . . . .
H41 H 0.570111 0.698902 0.582523 0.083 Uiso 1 1 calc R U . . .
C36 C 0.6582(7) 0.3434(7) 0.8718(5) 0.0578(13) Uani 1 1 d . . . . .
H36 H 0.756176 0.407636 0.925590 0.069 Uiso 1 1 calc R U . . .
C26 C 0.7972(9) -0.0848(8) 0.9827(7) 0.0678(17) Uani 1 1 d . . . . .
H26 H 0.753561 -0.190628 0.963306 0.081 Uiso 1 1 calc R U . . .
C6 C 1.5395(7) 0.6443(8) 1.1720(5) 0.0626(15) Uani 1 1 d . . . . .
C39 C 0.4532(8) 0.5415(7) 0.7773(6) 0.0590(14) Uani 1 1 d . . . . .
C21 C 1.2028(9) 1.0092(8) 1.0883(6) 0.0656(17) Uani 1 1 d . . . . .
H21 H 1.229808 1.068694 1.163626 0.079 Uiso 1 1 calc R U . . .
C19 C 1.1979(10) 0.9867(11) 0.8926(7) 0.080(2) Uani 1 1 d . . . . .
H19 H 1.223685 1.033060 0.836630 0.096 Uiso 1 1 calc R U . . .
C15 C 0.9888(9) 0.6572(9) 1.4370(6) 0.0707(18) Uani 1 1 d . . . . .
H15 H 0.934846 0.556791 1.388158 0.085 Uiso 1 1 calc R U . . .
C13 C 0.9936(12) 0.8587(12) 1.5794(7) 0.085(2) Uani 1 1 d . . . . .
H13 H 0.941786 0.893021 1.627401 0.102 Uiso 1 1 calc R U . . .
C40 C 0.5438(9) 0.5724(9) 0.6948(6) 0.0697(17) Uani 1 1 d . . . . .
H40 H 0.611682 0.532405 0.679534 0.084 Uiso 1 1 calc R U . . .
C42 C 0.3650(8) 0.6139(9) 0.7837(7) 0.0713(18) Uani 1 1 d . . . . .
H42 H 0.298169 0.606724 0.832657 0.086 Uiso 1 1 calc R U . . .
C14 C 0.9168(11) 0.7093(12) 1.5113(8) 0.091(2) Uani 1 1 d . . . . .
H14 H 0.814585 0.642007 1.515244 0.109 Uiso 1 1 calc R U . . .

loop_
_atom_site_aniso_label
_atom_site_aniso_U_11
_atom_site_aniso_U_22
_atom_site_aniso_U_33
_atom_site_aniso_U_23
_atom_site_aniso_U_13
_atom_site_aniso_U_12
S4 0.0506(7) 0.0494(7) 0.0447(7) 0.0164(6) 0.0165(6) 0.0273(6)
S5 0.0557(7) 0.0492(7) 0.0468(7) 0.0200(6) 0.0165(6) 0.0260(6)
S2 0.0703(9) 0.0582(8) 0.0463(7) 0.0228(7) 0.0183(7) 0.0370(7)
S3 0.0523(7) 0.0557(7) 0.0439(7) 0.0162(6) 0.0157(6) 0.0321(6)
S6 0.0723(11) 0.0745(11) 0.1213(17) 0.0445(12) 0.0192(11) 0.0344(9)
S1 0.0837(13) 0.0905(15) 0.153(2) 0.0642(17) 0.0087(15) 0.0355(12)
F1 0.0620(19) 0.0519(19) 0.067(2) 0.0224(17) 0.0025(17) 0.0174(16)
O8 0.054(2) 0.073(3) 0.068(3) 0.033(2) 0.013(2) 0.030(2)
F2 0.074(2) 0.0444(17) 0.061(2) 0.0163(15) 0.0098(17) 0.0214(16)
O5 0.059(2) 0.045(2) 0.067(3) 0.017(2) 0.008(2) 0.0167(19)
O6 0.072(3) 0.086(3) 0.060(3) 0.027(2) 0.034(2) 0.054(3)
O1 0.114(4) 0.052(2) 0.061(3) 0.020(2) 0.027(3) 0.039(3)
C9 0.049(3) 0.051(3) 0.040(3) 0.016(2) 0.010(2) 0.024(2)
O3 0.090(3) 0.093(3) 0.052(2) 0.021(2) 0.027(2) 0.067(3)
O7 0.083(3) 0.047(2) 0.058(3) 0.020(2) 0.026(2) 0.031(2)
O4 0.052(2) 0.055(2) 0.063(3) 0.017(2) 0.0145(19) 0.0188(18)
C27 0.066(3) 0.050(3) 0.054(3) 0.014(3) 0.007(3) 0.028(3)
C33 0.058(3) 0.062(4) 0.055(4) 0.013(3) 0.019(3) 0.016(3)
C22 0.051(3) 0.056(3) 0.041(3) 0.018(2) 0.012(2) 0.032(3)
C4 0.062(3) 0.067(4) 0.059(4) 0.021(3) 0.006(3) 0.032(3)
C8 0.065(3) 0.085(4) 0.052(3) 0.033(3) 0.027(3) 0.050(3)
C10 0.061(3) 0.056(3) 0.038(3) 0.017(3) 0.012(2) 0.028(3)
C23 0.075(4) 0.063(3) 0.050(3) 0.017(3) 0.019(3) 0.043(3)
C3 0.066(4) 0.083(5) 0.095(6) 0.026(4) 0.008(4) 0.042(4)
O2 0.073(3) 0.105(4) 0.061(3) 0.038(3) 0.016(2) 0.055(3)
C1 0.080(4) 0.090(5) 0.067(4) 0.028(4) 0.024(4) 0.043(4)
C37 0.062(3) 0.078(4) 0.049(3) 0.022(3) 0.020(3) 0.037(3)
C29 0.060(3) 0.054(3) 0.046(3) 0.012(3) 0.008(3) 0.023(3)
C2 0.079(4) 0.072(4) 0.082(5) 0.029(4) -0.008(4) 0.034(4)
C31 0.077(4) 0.094(5) 0.056(4) 0.018(4) 0.020(3) 0.048(4)
C16 0.054(3) 0.050(3) 0.046(3) 0.015(2) 0.013(2) 0.030(3)
C12 0.114(6) 0.074(5) 0.045(4) 0.011(3) 0.010(4) 0.052(5)
C28 0.054(3) 0.052(3) 0.038(3) 0.014(2) 0.010(2) 0.024(3)
C20 0.075(4) 0.060(4) 0.083(5) 0.033(4) 0.008(4) 0.021(3)
C25 0.076(4) 0.093(5) 0.074(5) 0.053(4) 0.028(4) 0.046(4)
C32 0.062(4) 0.087(5) 0.071(5) 0.025(4) 0.025(4) 0.027(4)
C17 0.073(4) 0.056(3) 0.049(3) 0.015(3) 0.011(3) 0.039(3)
C38 0.060(3) 0.082(4) 0.058(4) 0.028(3) 0.024(3) 0.041(3)
C7 0.059(3) 0.083(4) 0.077(4) 0.047(4) 0.028(3) 0.041(3)
C24 0.096(5) 0.098(5) 0.055(4) 0.035(4) 0.033(4) 0.063(5)
C5 0.070(4) 0.097(5) 0.065(4) 0.035(4) 0.026(3) 0.058(4)
C11 0.071(4) 0.061(3) 0.046(3) 0.012(3) 0.010(3) 0.029(3)
C18 0.095(5) 0.090(5) 0.046(4) 0.023(4) 0.019(4) 0.058(5)
C30 0.090(5) 0.072(4) 0.042(3) 0.005(3) 0.014(3) 0.046(4)
C35 0.056(3) 0.063(3) 0.061(4) 0.028(3) 0.019(3) 0.028(3)
C34 0.047(3) 0.044(3) 0.045(3) 0.017(2) 0.012(2) 0.019(2)
C41 0.063(4) 0.048(3) 0.082(5) 0.022(3) 0.004(3) 0.019(3)
C36 0.058(3) 0.074(4) 0.044(3) 0.017(3) 0.015(2) 0.034(3)
C26 0.064(4) 0.057(4) 0.077(5) 0.030(4) 0.006(3) 0.024(3)
C6 0.057(3) 0.089(4) 0.059(3) 0.039(3) 0.023(3) 0.041(3)
C39 0.057(3) 0.059(3) 0.057(3) 0.015(3) 0.009(3) 0.028(3)
C21 0.076(4) 0.057(4) 0.057(4) 0.018(3) 0.000(3) 0.031(3)
C19 0.079(5) 0.097(6) 0.072(5) 0.050(5) 0.021(4) 0.039(4)
C15 0.066(4) 0.064(4) 0.061(4) 0.013(3) 0.017(3) 0.017(3)
C13 0.108(6) 0.117(7) 0.059(4) 0.030(5) 0.038(5) 0.074(6)
C40 0.080(4) 0.070(4) 0.064(4) 0.026(3) 0.022(4) 0.038(4)
C42 0.054(3) 0.076(4) 0.090(5) 0.030(4) 0.018(3) 0.035(3)
C14 0.075(5) 0.113(7) 0.079(5) 0.027(5) 0.037(4) 0.039(5)

loop_
_atom_type_symbol
_atom_type_description
_atom_type_scat_dispersion_real
_atom_type_scat_dispersion_imag
_atom_type_scat_source
C C 0.0181 0.0091 'International Tables Vol C Tables 4.2.6.8 and 6.1.1.4'
H H 0.0000 0.0000 'International Tables Vol C Tables 4.2.6.8 and 6.1.1.4'
F F 0.0727 0.0534 'International Tables Vol C Tables 4.2.6.8 and 6.1.1.4'
O O 0.0492 0.0322 'International Tables Vol C Tables 4.2.6.8 and 6.1.1.4'
S S 0.3331 0.5567 'International Tables Vol C Tables 4.2.6.8 and 6.1.1.4'

loop_
_geom_angle_atom_site_label_1
_geom_angle_atom_site_label_2
_geom_angle_atom_site_label_3
_geom_angle
_geom_angle_site_symmetry_1
_geom_angle_site_symmetry_3
_geom_angle_publ_flag
O6 S4 O5 120.5(3) . . ?
O6 S4 C22 109.4(3) . . ?
O5 S4 C22 108.8(3) . . ?
O6 S4 C34 105.8(3) . . ?
O5 S4 C34 107.6(3) . . ?
C22 S4 C34 103.4(3) . . ?
O7 S5 O8 119.7(3) . . ?
O7 S5 C28 110.3(3) . . ?
O8 S5 C28 108.9(3) . . ?
O7 S5 C34 108.1(3) . . ?
O8 S5 C34 103.0(3) . . ?
C28 S5 C34 105.7(3) . . ?
O1 S2 O2 120.3(3) . . ?
O1 S2 C10 110.2(3) . . ?
O2 S2 C10 107.8(3) . . ?
O1 S2 C9 105.6(3) . . ?
O2 S2 C9 104.4(3) . . ?
C10 S2 C9 107.8(3) . . ?
O3 S3 O4 120.6(3) . . ?
O3 S3 C16 108.8(3) . . ?
O4 S3 C16 109.3(3) . . ?
O3 S3 C9 106.9(3) . . ?
O4 S3 C9 106.4(3) . . ?
C16 S3 C9 103.5(3) . . ?
C42 S6 C41 92.9(4) . . ?
C3 S1 C2 95.4(4) . . ?
F1 C9 C8 110.6(5) . . ?
F1 C9 S3 105.5(3) . . ?
C8 C9 S3 110.3(4) . . ?
F1 C9 S2 105.8(3) . . ?
C8 C9 S2 110.3(4) . . ?
S3 C9 S2 114.2(3) . . ?
C26 C27 C22 117.5(6) . . ?
C26 C27 H27 121.3 . . ?
C22 C27 H27 121.3 . . ?
C32 C33 C28 118.3(7) . . ?
C32 C33 H33 120.9 . . ?
C28 C33 H33 120.9 . . ?
C23 C22 C27 122.6(5) . . ?
C23 C22 S4 118.6(5) . . ?
C27 C22 S4 118.7(4) . . ?
C3 C4 C1 111.1(7) . . ?
C3 C4 C5 123.0(7) . . ?
C1 C4 C5 125.9(7) . . ?
C7 C8 C9 113.8(5) . . ?
C7 C8 H8A 108.8 . . ?
C9 C8 H8A 108.8 . . ?
C7 C8 H8B 108.8 . . ?
C9 C8 H8B 108.8 . . ?
H8A C8 H8B 107.7 . . ?
C11 C10 C15 121.8(6) . . ?
C11 C10 S2 119.4(5) . . ?
C15 C10 S2 118.8(5) . . ?
C24 C23 C22 118.7(6) . . ?
C24 C23 H23 120.6 . . ?
C22 C23 H23 120.6 . . ?
C4 C3 S1 113.1(7) . . ?
C4 C3 H3 123.4 . . ?
S1 C3 H3 123.4 . . ?
C2 C1 C4 116.1(8) . . ?
C2 C1 H1 121.9 . . ?
C4 C1 H1 121.9 . . ?
C36 C37 C38 177.5(7) . . ?
C30 C29 C28 118.8(6) . . ?
C30 C29 H29 120.6 . . ?
C28 C29 H29 120.6 . . ?
C1 C2 S1 104.1(7) . . ?
C1 C2 H2 127.9 . . ?
S1 C2 H2 127.9 . . ?
C32 C31 C30 120.6(7) . . ?
C32 C31 H31 119.7 . . ?
C30 C31 H31 119.7 . . ?
C17 C16 C21 121.2(6) . . ?
C17 C16 S3 120.3(4) . . ?
C21 C16 S3 118.5(5) . . ?
C13 C12 C11 121.1(7) . . ?
C13 C12 H12 119.5 . . ?
C11 C12 H12 119.5 . . ?
C29 C28 C33 121.5(6) . . ?
C29 C28 S5 120.5(5) . . ?
C33 C28 S5 118.1(5) . . ?
C19 C20 C21 119.7(7) . . ?
C19 C20 H20 120.2 . . ?
C21 C20 H20 120.2 . . ?
C26 C25 C24 120.9(6) . . ?
C26 C25 H25 119.6 . . ?
C24 C25 H25 119.6 . . ?
C31 C32 C33 120.9(7) . . ?
C31 C32 H32 119.6 . . ?
C33 C32 H32 119.6 . . ?
C18 C17 C16 119.7(6) . . ?
C18 C17 H17 120.2 . . ?
C16 C17 H17 120.2 . . ?
C37 C38 C39 125.7(6) . . ?
C37 C38 H38 117.1 . . ?
C39 C38 H38 117.1 . . ?
C6 C7 C8 124.1(7) . . ?
C6 C7 H7 117.9 . . ?
C8 C7 H7 117.9 . . ?
C23 C24 C25 119.6(7) . . ?
C23 C24 H24 120.2 . . ?
C25 C24 H24 120.2 . . ?
C6 C5 C4 124.8(7) . . ?
C6 C5 H5 117.6 . . ?
C4 C5 H5 117.6 . . ?
C10 C11 C12 117.6(7) . . ?
C10 C11 H11 121.2 . . ?
C12 C11 H11 121.2 . . ?
C17 C18 C19 119.6(7) . . ?
C17 C18 H18 120.2 . . ?
C19 C18 H18 120.2 . . ?
C31 C30 C29 119.9(7) . . ?
C31 C30 H30 120.0 . . ?
C29 C30 H30 120.0 . . ?
C36 C35 C34 115.4(5) . . ?
C36 C35 H35A 108.4 . . ?
C34 C35 H35A 108.4 . . ?
C36 C35 H35B 108.4 . . ?
C34 C35 H35B 108.4 . . ?
H35A C35 H35B 107.5 . . ?
F2 C34 C35 106.7(5) . . ?
F2 C34 S4 104.2(4) . . ?
C35 C34 S4 116.6(4) . . ?
F2 C34 S5 104.7(4) . . ?
C35 C34 S5 110.1(4) . . ?
S4 C34 S5 113.4(3) . . ?
C40 C41 S6 108.2(6) . . ?
C40 C41 H41 125.9 . . ?
S6 C41 H41 125.9 . . ?
C37 C36 C35 121.8(6) . . ?
C37 C36 H36 119.1 . . ?
C35 C36 H36 119.1 . . ?
C25 C26 C27 120.6(6) . . ?
C25 C26 H26 119.7 . . ?
C27 C26 H26 119.7 . . ?
C7 C6 C5 178.6(8) . . ?
C42 C39 C40 111.2(6) . . ?
C42 C39 C38 123.4(6) . . ?
C40 C39 C38 125.3(6) . . ?
C20 C21 C16 118.0(7) . . ?
C20 C21 H21 121.0 . . ?
C16 C21 H21 121.0 . . ?
C20 C19 C18 121.7(7) . . ?
C20 C19 H19 119.1 . . ?
C18 C19 H19 119.1 . . ?
C14 C15 C10 118.2(7) . . ?
C14 C15 H15 120.9 . . ?
C10 C15 H15 120.9 . . ?
C12 C13 C14 120.4(7) . . ?
C12 C13 H13 119.8 . . ?
C14 C13 H13 119.8 . . ?
C41 C40 C39 114.2(7) . . ?
C41 C40 H40 122.9 . . ?
C39 C40 H40 122.9 . . ?
C39 C42 S6 113.4(6) . . ?
C39 C42 H42 123.3 . . ?
S6 C42 H42 123.3 . . ?
C13 C14 C15 120.8(8) . . ?
C13 C14 H14 119.6 . . ?
C15 C14 H14 119.6 . . ?

loop_
_geom_bond_atom_site_label_1
_geom_bond_atom_site_label_2
_geom_bond_distance
_geom_bond_site_symmetry_2
_geom_bond_publ_flag
S4 O6 1.431(4) . ?
S4 O5 1.442(4) . ?
S4 C22 1.766(5) . ?
S4 C34 1.852(6) . ?
S5 O7 1.427(5) . ?
S5 O8 1.432(5) . ?
S5 C28 1.756(6) . ?
S5 C34 1.858(5) . ?
S2 O1 1.426(5) . ?
S2 O2 1.434(5) . ?
S2 C10 1.754(6) . ?
S2 C9 1.852(5) . ?
S3 O3 1.425(4) . ?
S3 O4 1.433(5) . ?
S3 C16 1.756(6) . ?
S3 C9 1.842(6) . ?
S6 C42 1.695(8) . ?
S6 C41 1.744(8) . ?
S1 C3 1.653(9) . ?
S1 C2 1.799(10) . ?
F1 C9 1.375(7) . ?
F2 C34 1.381(6) . ?
C9 C8 1.524(8) . ?
C27 C26 1.378(10) . ?
C27 C22 1.394(8) . ?
C27 H27 0.9300 . ?
C33 C32 1.368(10) . ?
C33 C28 1.387(8) . ?
C33 H33 0.9300 . ?
C22 C23 1.374(8) . ?
C4 C3 1.381(10) . ?
C4 C1 1.430(10) . ?
C4 C5 1.456(9) . ?
C8 C7 1.492(8) . ?
C8 H8A 0.9700 . ?
C8 H8B 0.9700 . ?
C10 C11 1.378(9) . ?
C10 C15 1.390(9) . ?
C23 C24 1.367(10) . ?
C23 H23 0.9300 . ?
C3 H3 0.9300 . ?
C1 C2 1.426(11) . ?
C1 H1 0.9300 . ?
C37 C36 1.306(8) . ?
C37 C38 1.321(9) . ?
C29 C30 1.376(9) . ?
C29 C28 1.378(8) . ?
C29 H29 0.9300 . ?
C2 H2 0.9300 . ?
C31 C32 1.366(11) . ?
C31 C30 1.372(11) . ?
C31 H31 0.9300 . ?
C16 C17 1.385(8) . ?
C16 C21 1.405(9) . ?
C12 C13 1.353(13) . ?
C12 C11 1.394(10) . ?
C12 H12 0.9300 . ?
C20 C19 1.374(13) . ?
C20 C21 1.399(10) . ?
C20 H20 0.9300 . ?
C25 C26 1.368(12) . ?
C25 C24 1.394(12) . ?
C25 H25 0.9300 . ?
C32 H32 0.9300 . ?
C17 C18 1.372(10) . ?
C17 H17 0.9300 . ?
C38 C39 1.460(9) . ?
C38 H38 0.9300 . ?
C7 C6 1.291(9) . ?
C7 H7 0.9300 . ?
C24 H24 0.9300 . ?
C5 C6 1.309(10) . ?
C5 H5 0.9300 . ?
C11 H11 0.9300 . ?
C18 C19 1.379(12) . ?
C18 H18 0.9300 . ?
C30 H30 0.9300 . ?
C35 C36 1.506(9) . ?
C35 C34 1.520(8) . ?
C35 H35A 0.9700 . ?
C35 H35B 0.9700 . ?
C41 C40 1.400(10) . ?
C41 H41 0.9300 . ?
C36 H36 0.9300 . ?
C26 H26 0.9300 . ?
C39 C42 1.354(9) . ?
C39 C40 1.428(10) . ?
C21 H21 0.9300 . ?
C19 H19 0.9300 . ?
C15 C14 1.374(11) . ?
C15 H15 0.9300 . ?
C13 C14 1.366(13) . ?
C13 H13 0.9300 . ?
C40 H40 0.9300 . ?
C42 H42 0.9300 . ?
C14 H14 0.9300 . ?

loop_
_geom_torsion_atom_site_label_1
_geom_torsion_atom_site_label_2
_geom_torsion_atom_site_label_3
_geom_torsion_atom_site_label_4
_geom_torsion
_geom_torsion_site_symmetry_1
_geom_torsion_site_symmetry_2
_geom_torsion_site_symmetry_3
_geom_torsion_site_symmetry_4
_geom_torsion_publ_flag
O3 S3 C9 F1 -49.0(4) . . . . ?
O4 S3 C9 F1 -179.0(3) . . . . ?
C16 S3 C9 F1 65.9(4) . . . . ?
O3 S3 C9 C8 -168.4(4) . . . . ?
O4 S3 C9 C8 61.5(5) . . . . ?
C16 S3 C9 C8 -53.6(5) . . . . ?
O3 S3 C9 S2 66.7(4) . . . . ?
O4 S3 C9 S2 -63.3(4) . . . . ?
C16 S3 C9 S2 -178.4(3) . . . . ?
O1 S2 C9 F1 -176.4(4) . . . . ?
O2 S2 C9 F1 -48.7(4) . . . . ?
C10 S2 C9 F1 65.8(4) . . . . ?
O1 S2 C9 C8 -56.8(5) . . . . ?
O2 S2 C9 C8 71.0(5) . . . . ?
C10 S2 C9 C8 -174.5(4) . . . . ?
O1 S2 C9 S3 68.0(4) . . . . ?
O2 S2 C9 S3 -164.2(3) . . . . ?
C10 S2 C9 S3 -49.7(4) . . . . ?
C26 C27 C22 C23 -1.0(10) . . . . ?
C26 C27 C22 S4 178.2(5) . . . . ?
O6 S4 C22 C23 137.3(5) . . . . ?
O5 S4 C22 C23 3.9(6) . . . . ?
C34 S4 C22 C23 -110.3(5) . . . . ?
O6 S4 C22 C27 -41.9(6) . . . . ?
O5 S4 C22 C27 -175.3(5) . . . . ?
C34 S4 C22 C27 70.5(5) . . . . ?
F1 C9 C8 C7 54.6(6) . . . . ?
S3 C9 C8 C7 170.9(4) . . . . ?
S2 C9 C8 C7 -62.1(6) . . . . ?
O1 S2 C10 C11 173.3(5) . . . . ?
O2 S2 C10 C11 40.3(6) . . . . ?
C9 S2 C10 C11 -71.9(5) . . . . ?
O1 S2 C10 C15 -5.3(6) . . . . ?
O2 S2 C10 C15 -138.3(5) . . . . ?
C9 S2 C10 C15 109.5(5) . . . . ?
C27 C22 C23 C24 2.1(10) . . . . ?
S4 C22 C23 C24 -177.1(5) . . . . ?
C1 C4 C3 S1 -1.9(9) . . . . ?
C5 C4 C3 S1 178.1(6) . . . . ?
C2 S1 C3 C4 0.8(7) . . . . ?
C3 C4 C1 C2 2.5(10) . . . . ?
C5 C4 C1 C2 -177.5(7) . . . . ?
C4 C1 C2 S1 -1.8(9) . . . . ?
C3 S1 C2 C1 0.6(7) . . . . ?
O3 S3 C16 C17 -142.9(5) . . . . ?
O4 S3 C16 C17 -9.4(6) . . . . ?
C9 S3 C16 C17 103.6(5) . . . . ?
O3 S3 C16 C21 35.9(6) . . . . ?
O4 S3 C16 C21 169.5(5) . . . . ?
C9 S3 C16 C21 -77.5(5) . . . . ?
C30 C29 C28 C33 3.0(9) . . . . ?
C30 C29 C28 S5 -178.5(5) . . . . ?
C32 C33 C28 C29 -0.6(10) . . . . ?
C32 C33 C28 S5 -179.1(6) . . . . ?
O7 S5 C28 C29 -172.6(5) . . . . ?
O8 S5 C28 C29 -39.3(5) . . . . ?
C34 S5 C28 C29 70.8(5) . . . . ?
O7 S5 C28 C33 6.0(6) . . . . ?
O8 S5 C28 C33 139.2(5) . . . . ?
C34 S5 C28 C33 -110.7(5) . . . . ?
C30 C31 C32 C33 0.5(12) . . . . ?
C28 C33 C32 C31 -1.2(11) . . . . ?
C21 C16 C17 C18 0.3(10) . . . . ?
S3 C16 C17 C18 179.1(5) . . . . ?
C9 C8 C7 C6 134.8(7) . . . . ?
C22 C23 C24 C25 -2.9(11) . . . . ?
C26 C25 C24 C23 2.8(11) . . . . ?
C3 C4 C5 C6 -171.4(8) . . . . ?
C1 C4 C5 C6 8.6(13) . . . . ?
C15 C10 C11 C12 -0.7(9) . . . . ?
S2 C10 C11 C12 -179.2(5) . . . . ?
C13 C12 C11 C10 1.5(10) . . . . ?
C16 C17 C18 C19 0.5(11) . . . . ?
C32 C31 C30 C29 2.0(11) . . . . ?
C28 C29 C30 C31 -3.7(10) . . . . ?
C36 C35 C34 F2 -176.5(5) . . . . ?
C36 C35 C34 S4 67.5(6) . . . . ?
C36 C35 C34 S5 -63.5(6) . . . . ?
O6 S4 C34 F2 42.0(4) . . . . ?
O5 S4 C34 F2 172.0(3) . . . . ?
C22 S4 C34 F2 -73.0(4) . . . . ?
O6 S4 C34 C35 159.3(4) . . . . ?
O5 S4 C34 C35 -70.7(5) . . . . ?
C22 S4 C34 C35 44.3(5) . . . . ?
O6 S4 C34 S5 -71.3(3) . . . . ?
O5 S4 C34 S5 58.8(4) . . . . ?
C22 S4 C34 S5 173.8(3) . . . . ?
O7 S5 C34 F2 -170.0(3) . . . . ?
O8 S5 C34 F2 62.4(4) . . . . ?
C28 S5 C34 F2 -51.8(4) . . . . ?
O7 S5 C34 C35 75.7(5) . . . . ?
O8 S5 C34 C35 -52.0(5) . . . . ?
C28 S5 C34 C35 -166.2(4) . . . . ?
O7 S5 C34 S4 -57.0(4) . . . . ?
O8 S5 C34 S4 175.4(3) . . . . ?
C28 S5 C34 S4 61.1(4) . . . . ?
C42 S6 C41 C40 -0.8(6) . . . . ?
C34 C35 C36 C37 125.9(6) . . . . ?
C24 C25 C26 C27 -1.7(11) . . . . ?
C22 C27 C26 C25 0.8(10) . . . . ?
C37 C38 C39 C42 -168.8(8) . . . . ?
C37 C38 C39 C40 10.6(12) . . . . ?
C19 C20 C21 C16 2.2(11) . . . . ?
C17 C16 C21 C20 -1.6(10) . . . . ?
S3 C16 C21 C20 179.6(6) . . . . ?
C21 C20 C19 C18 -1.6(13) . . . . ?
C17 C18 C19 C20 0.2(12) . . . . ?
C11 C10 C15 C14 -1.5(10) . . . . ?
S2 C10 C15 C14 177.0(6) . . . . ?
C11 C12 C13 C14 -0.1(12) . . . . ?
S6 C41 C40 C39 0.8(8) . . . . ?
C42 C39 C40 C41 -0.4(9) . . . . ?
C38 C39 C40 C41 -179.9(7) . . . . ?
C40 C39 C42 S6 -0.2(8) . . . . ?
C38 C39 C42 S6 179.3(6) . . . . ?
C41 S6 C42 C39 0.6(6) . . . . ?
C12 C13 C14 C15 -2.1(14) . . . . ?
C10 C15 C14 C13 2.9(13) . . . . ?
